data_4107444
loop_
_publ_author_name
'Pixu Li'
'Cory D. Evans'
'Yongzhong Wu'
'Bin Cao'
'Ernest Hamel'
'Madeleine M. Joulli\'e'

_publ_section_title
;
 Evolution of the Total Syntheses of Ustiloxin Natural Products and Their
 Analogues
;
_journal_name_full 'Journal of the American Chemical Society'
_journal_page_first 2351
_journal_page_last 2364
_journal_paper_doi 10.1021/ja710363p
_journal_volume 130
_journal_year 2008
_chemical_formula_sum 'C14 H27 N O4'
_chemical_formula_weight 273.37
_space_group_IT_number 19
_symmetry_cell_setting orthorhombic
_symmetry_Int_Tables_number 19
_symmetry_space_group_name_Hall 'P 2ac 2ab'
_symmetry_space_group_name_H-M 'P 21 21 21'
_atom_sites_solution_hydrogens geom
_atom_sites_solution_primary direct
_atom_sites_solution_secondary difmap
_audit_creation_method SHELXL
_cell_angle_alpha 90.00
_cell_angle_beta 90.00
_cell_angle_gamma 90.00
_cell_formula_units_Z 4
_cell_length_a 10.6012(1)
_cell_length_b 14.8549(2)
_cell_length_c 10.5616(1)
_cell_measurement_temperature 200(2)
_cell_volume 1663.24(3)
_computing_structure_refinement 'SHELXL-93 (Sheldrick, 1993)'
_computing_structure_solution 'SIR92 (Altomare, 1993)'
_diffrn_ambient_temperature 200(2)
_diffrn_measurement_device 'image plate area detector'
_diffrn_measurement_device_type 'Rigaku R-AXIS IIc'
_diffrn_measurement_method 'phi oscillations'
_diffrn_radiation_monochromator graphite
_diffrn_radiation_source 'rotating anode'
_diffrn_radiation_type MoK\a
_diffrn_radiation_wavelength 0.71069
_diffrn_reflns_av_R_equivalents 0.0219
_diffrn_reflns_av_sigmaI/netI 0.0151
_diffrn_reflns_limit_h_max 12
_diffrn_reflns_limit_h_min -12
_diffrn_reflns_limit_k_max 17
_diffrn_reflns_limit_k_min -17
_diffrn_reflns_limit_l_max 12
_diffrn_reflns_limit_l_min -12
_diffrn_reflns_number 10067
_diffrn_reflns_theta_max 25.35
_diffrn_reflns_theta_min 2.72
_exptl_absorpt_coefficient_mu 0.079
_exptl_absorpt_correction_type none
_exptl_crystal_density_diffrn 1.092
_exptl_crystal_F_000 600
_exptl_crystal_size_max 0.42
_exptl_crystal_size_mid 0.30
_exptl_crystal_size_min 0.18
_refine_diff_density_max 0.218
_refine_diff_density_min -0.306
_refine_diff_density_rms 0.037
_refine_ls_abs_structure_details 'Flack H D (1983), Acta Cryst. A39, 876-881'
_refine_ls_abs_structure_Flack 1.31(246)
_refine_ls_extinction_coef 0.0437(71)
_refine_ls_extinction_expression Fc^*^=kFc[1+0.001xFc^2^\l^3^/sin(2\q)]^-1/4^
_refine_ls_extinction_method SHELXL
_refine_ls_goodness_of_fit_all 1.117
_refine_ls_goodness_of_fit_obs 1.152
_refine_ls_matrix_type full
_refine_ls_number_parameters 174
_refine_ls_number_reflns 2992
_refine_ls_number_restraints 0
_refine_ls_restrained_S_all 1.117
_refine_ls_restrained_S_obs 1.152
_refine_ls_R_factor_all 0.0776
_refine_ls_R_factor_obs 0.0704
_refine_ls_shift/esd_max -0.002
_refine_ls_shift/esd_mean 0.000
_refine_ls_structure_factor_coef Fsqd
_refine_ls_weighting_details 'w=1/[\s^2^(Fo^2^)+(0.1100P)^2^+0.2310P] where P=(Fo^2^+2Fc^2^)/3'
_refine_ls_weighting_scheme calc
_refine_ls_wR_factor_all 0.2051
_refine_ls_wR_factor_obs 0.1977
_reflns_number_observed 2624
_reflns_number_total 2992
_reflns_observed_criterion >2sigma(I)
_cod_data_source_file ja710363p-file005.cif
_cod_data_source_block shelxl
_cod_depositor_comments
;
The following automatic conversions were performed:

'_refine_ls_weighting_scheme' value 'calc
w=1/[\s^2^(Fo^2^)+(0.1100P)^2^+0.2310P] where P=(Fo^2^+2Fc^2^)/3' was
changed to 'calc'. New tag '_refine_ls_weighting_details' was
created. The value of the new tag was set to
'w=1/[\s^2^(Fo^2^)+(0.1100P)^2^+0.2310P] where P=(Fo^2^+2Fc^2^)/3'.

Automatic conversion script
Id: cif_fix_values 3143 2015-03-26 13:38:13Z robertas 
;
_cod_original_sg_symbol_H-M 'P 21 21 21 '
_cod_database_code 4107444

loop_
_symmetry_equiv_pos_as_xyz
'x, y, z'
'-x+1/2, -y, z+1/2'
'x+1/2, -y+1/2, -z'
'-x, y+1/2, -z+1/2'

loop_
_atom_site_aniso_label
_atom_site_aniso_U_11
_atom_site_aniso_U_22
_atom_site_aniso_U_33
_atom_site_aniso_U_23
_atom_site_aniso_U_13
_atom_site_aniso_U_12
N1 0.0788(14) 0.0473(10) 0.106(2) -0.0038(11) 0.0131(15) -0.0026(11)
C2 0.071(2) 0.059(2) 0.124(3) -0.023(2) 0.004(2) -0.0083(13)
C3 0.105(3) 0.072(2) 0.201(5) -0.037(3) 0.030(3) -0.028(2)
C5 0.136(3) 0.051(2) 0.144(3) 0.014(2) 0.030(3) 0.003(2)
C6 0.0708(15) 0.0512(12) 0.090(2) -0.0055(13) 0.003(2) 0.0032(13)
C9 0.105(2) 0.069(2) 0.094(2) -0.0164(15) -0.013(2) 0.007(2)
C10 0.115(3) 0.110(3) 0.188(5) -0.046(3) -0.021(3) -0.024(3)
C11 0.109(3) 0.100(3) 0.161(4) -0.037(3) 0.003(3) 0.022(2)
C12 0.286(9) 0.131(4) 0.115(3) -0.030(3) -0.054(4) 0.032(5)
C13 0.091(2) 0.080(2) 0.121(3) -0.032(2) 0.019(2) -0.016(2)
C14 0.093(3) 0.131(4) 0.201(5) -0.043(4) 0.034(3) 0.028(3)
C16 0.180(5) 0.125(4) 0.119(3) -0.030(3) 0.006(4) -0.009(4)
C17 0.690(34) 0.346(16) 0.197(9) 0.106(10) -0.200(15) -0.333(21)
C18 0.163(5) 0.101(3) 0.160(4) 0.017(3) 0.060(4) -0.020(3)
C19 0.203(6) 0.087(3) 0.175(5) 0.036(3) -0.015(5) 0.044(3)
O4 0.149(3) 0.0484(12) 0.201(3) -0.001(2) 0.040(3) -0.0089(14)
O7 0.107(2) 0.0518(10) 0.0950(12) -0.0034(9) -0.0049(13) 0.0004(11)
O8 0.119(2) 0.0622(11) 0.0941(14) -0.0033(9) -0.0033(14) 0.0133(12)
O15 0.144(2) 0.100(2) 0.143(2) -0.033(2) 0.052(2) -0.040(2)

loop_
_atom_site_label
_atom_site_type_symbol
_atom_site_fract_x
_atom_site_fract_y
_atom_site_fract_z
_atom_site_U_iso_or_equiv
_atom_site_thermal_displace_type
_atom_site_occupancy
_atom_site_calc_flag
_atom_site_refinement_flags
N1 N 0.2422(2) 0.72343(14) 0.1563(2) 0.0774(6) Uani 1 d .
C2 C 0.1991(3) 0.6945(2) 0.0313(4) 0.0848(9) Uani 1 d .
H2 H 0.1323(3) 0.7354(2) 0.0029(4) 0.113 Uiso 1 calc R
C3 C 0.1411(4) 0.6042(3) 0.0609(6) 0.126(2) Uani 1 d .
H3A H 0.0516(4) 0.6101(3) 0.0783(6) 0.168 Uiso 1 calc R
H3B H 0.1527(4) 0.5626(3) -0.0088(6) 0.168 Uiso 1 calc R
C5 C 0.2263(5) 0.6499(2) 0.2508(5) 0.1104(14) Uani 1 d .
C6 C 0.2507(3) 0.8120(2) 0.1842(3) 0.0707(7) Uani 1 d .
C9 C 0.2751(4) 0.9178(2) 0.3604(3) 0.0893(9) Uani 1 d .
C10 C 0.3799(5) 0.9708(3) 0.3036(6) 0.138(2) Uani 1 d .
H10A H 0.3620(5) 0.9820(3) 0.2160(6) 0.206 Uiso 1 calc R
H10B H 0.4571(5) 0.9375(3) 0.3107(6) 0.206 Uiso 1 calc R
H10C H 0.3881(5) 1.0270(3) 0.3476(6) 0.206 Uiso 1 calc R
C11 C 0.1487(4) 0.9643(3) 0.3394(6) 0.123(2) Uani 1 d .
H11A H 0.0827(4) 0.9290(3) 0.3768(6) 0.185 Uiso 1 calc R
H11B H 0.1335(4) 0.9705(3) 0.2502(6) 0.185 Uiso 1 calc R
H11C H 0.1503(4) 1.0228(3) 0.3780(6) 0.185 Uiso 1 calc R
C12 C 0.2983(7) 0.8980(4) 0.4994(5) 0.177(3) Uani 1 d .
H12A H 0.2289(7) 0.8638(4) 0.5327(5) 0.266 Uiso 1 calc R
H12B H 0.3057(7) 0.9536(4) 0.5452(5) 0.266 Uiso 1 calc R
H12C H 0.3748(7) 0.8640(4) 0.5083(5) 0.266 Uiso 1 calc R
C13 C 0.3025(3) 0.6908(2) -0.0718(4) 0.0974(11) Uani 1 d .
C14 C 0.4078(4) 0.6267(3) -0.0373(6) 0.142(2) Uani 1 d .
H14A H 0.4434(4) 0.6440(3) 0.0426(6) 0.212 Uiso 1 calc R
H14B H 0.4720(4) 0.6288(3) -0.1014(6) 0.212 Uiso 1 calc R
H14C H 0.3750(4) 0.5666(3) -0.0313(6) 0.212 Uiso 1 calc R
C16 C 0.2460(7) 0.6639(4) -0.1975(5) 0.141(2) Uani 1 d .
H16A H 0.3160(7) 0.6538(4) -0.2548(5) 0.188 Uiso 1 calc R
H16B H 0.2058(7) 0.6060(4) -0.1847(5) 0.188 Uiso 1 calc R
C17 C 0.1647(20) 0.7142(10) -0.2584(10) 0.411(14) Uani 1 d .
H17A H 0.1409(20) 0.6849(10) -0.3358(10) 0.616 Uiso 1 calc R
H17B H 0.2024(20) 0.7714(10) -0.2773(10) 0.616 Uiso 1 calc R
H17C H 0.0913(20) 0.7232(10) -0.2067(10) 0.616 Uiso 1 calc R
C18 C 0.1074(5) 0.6646(3) 0.3301(6) 0.141(2) Uani 1 d .
H18A H 0.1190(5) 0.7159(3) 0.3841(6) 0.212 Uiso 1 calc R
H18B H 0.0916(5) 0.6122(3) 0.3809(6) 0.212 Uiso 1 calc R
H18C H 0.0369(5) 0.6750(3) 0.2749(6) 0.212 Uiso 1 calc R
C19 C 0.3471(6) 0.6350(3) 0.3276(6) 0.155(2) Uani 1 d .
H19A H 0.3611(6) 0.6857(3) 0.3821(6) 0.233 Uiso 1 calc R
H19B H 0.4174(6) 0.6285(3) 0.2710(6) 0.233 Uiso 1 calc R
H19C H 0.3386(6) 0.5815(3) 0.3778(6) 0.233 Uiso 1 calc R
O4 O 0.2083(3) 0.5744(2) 0.1718(4) 0.1328(12) Uani 1 d .
O7 O 0.2434(2) 0.87061(12) 0.1047(2) 0.0845(6) Uani 1 d .
O8 O 0.2699(3) 0.82620(14) 0.3069(2) 0.0917(7) Uani 1 d .
O15 O 0.3568(3) 0.7779(2) -0.0861(3) 0.1289(11) Uani 1 d .
H15 H 0.3301(52) 0.8113(13) -0.0303(40) 0.193 Uiso 1 calc R

loop_
_atom_type_symbol
_atom_type_description
_atom_type_scat_dispersion_real
_atom_type_scat_dispersion_imag
_atom_type_scat_source
C C 0.0033 0.0016 'International Tables Vol C Tables 4.2.6.8 and 6.1.1.4'
H H 0.0000 0.0000 'International Tables Vol C Tables 4.2.6.8 and 6.1.1.4'
N N 0.0061 0.0033 'International Tables Vol C Tables 4.2.6.8 and 6.1.1.4'
O O 0.0106 0.0060 'International Tables Vol C Tables 4.2.6.8 and 6.1.1.4'

loop_
_geom_angle_atom_site_label_1
_geom_angle_atom_site_label_2
_geom_angle_atom_site_label_3
_geom_angle
C6 N1 C2 120.2(3)
C6 N1 C5 125.1(3)
C2 N1 C5 110.8(3)
N1 C2 C3 101.6(3)
N1 C2 C13 115.1(3)
C3 C2 C13 113.8(3)
O4 C3 C2 103.9(3)
O4 C5 N1 101.6(3)
O4 C5 C18 109.1(4)
N1 C5 C18 110.8(4)
O4 C5 C19 108.1(4)
N1 C5 C19 111.4(4)
C18 C5 C19 114.9(5)
O7 C6 O8 124.9(2)
O7 C6 N1 123.0(3)
O8 C6 N1 112.2(2)
O8 C9 C10 111.2(3)
O8 C9 C12 101.4(3)
C10 C9 C12 111.9(4)
O8 C9 C11 109.2(3)
C10 C9 C11 111.0(3)
C12 C9 C11 111.8(4)
O15 C13 C16 107.9(4)
O15 C13 C14 107.4(3)
C16 C13 C14 109.8(4)
O15 C13 C2 109.2(3)
C16 C13 C2 110.3(4)
C14 C13 C2 112.1(4)
C17 C16 C13 122.8(7)
C5 O4 C3 107.7(3)
C6 O8 C9 121.7(2)

loop_
_geom_bond_atom_site_label_1
_geom_bond_atom_site_label_2
_geom_bond_distance
N1 C6 1.352(3)
N1 C2 1.462(5)
N1 C5 1.490(4)
C2 C3 1.508(5)
C2 C13 1.546(5)
C3 O4 1.441(7)
C5 O4 1.411(5)
C5 C18 1.529(7)
C5 C19 1.532(8)
C6 O7 1.212(3)
C6 O8 1.329(4)
C9 O8 1.475(4)
C9 C10 1.487(6)
C9 C12 1.518(6)
C9 C11 1.524(6)
C13 O15 1.425(4)
C13 C16 1.511(7)
C13 C14 1.512(7)
C16 C17 1.31(2)
